data_4133633
loop_
_publ_author_name
'Derosa, Joseph'
'Kleinmans, Roman'
'Tran, Van T.'
'Karunananda, Malkanthi K.'
'Wisniewski, Steven R.'
'Eastgate, Martin D.'
'Engle, Keary M.'

_publ_section_title
;
 Nickel-Catalyzed 1,2-Diarylation of Simple Alkenyl Amides.
;
_journal_issue 51
_journal_name_full 'Journal of the American Chemical Society'
_journal_page_first 17878
_journal_page_last 17883
_journal_paper_doi 10.1021/jacs.8b11942
_journal_volume 140
_journal_year 2018
_chemical_formula_moiety 'C26 H29 N O4'
_chemical_formula_sum 'C26 H29 N O4'
_chemical_formula_weight 419.50
_space_group_crystal_system monoclinic
_space_group_IT_number 14
_space_group_name_Hall '-P 2ybc'
_space_group_name_H-M_alt 'P 1 21/c 1'
_atom_sites_solution_hydrogens geom
_atom_sites_solution_primary direct
_audit_creation_date 2018-05-18
_audit_creation_method
;
Olex2 1.2-beta
(compiled 2018.04.26 svn.r3504 for OlexSys, GUI svn.r5492)
;
_cell_angle_alpha 90
_cell_angle_beta 97.482(6)
_cell_angle_gamma 90
_cell_formula_units_Z 8
_cell_length_a 9.4479(6)
_cell_length_b 15.9921(11)
_cell_length_c 30.118(2)
_cell_measurement_reflns_used 6156
_cell_measurement_temperature 100
_cell_measurement_theta_max 67.906
_cell_measurement_theta_min 2.958
_cell_volume 4511.8(5)
_computing_cell_refinement 'SAINT v8.38A (Bruker, 2017)'
_computing_data_collection 'APEX3 v2017.3-0 (Bruker, 2017)'
_computing_data_reduction 'SAINT v8.38A (Bruker, 2017)'
_computing_molecular_graphics 'Olex2 (Dolomanov et al., 2009)'
_computing_publication_material 'Olex2 (Dolomanov et al., 2009)'
_computing_structure_refinement 'ShelXL (Sheldrick, 2015)'
_computing_structure_solution 'ShelXT (Sheldrick, 2015)'
_diffrn_ambient_temperature 100.0
_diffrn_detector 'Bruker APEX-II CCD'
_diffrn_detector_area_resol_mean 7.9
_diffrn_detector_type 'CCD Area Detector'
_diffrn_measured_fraction_theta_full 0.998
_diffrn_measured_fraction_theta_max 0.994
_diffrn_measurement_device 'Kappa Four-Circle Diffractometer'
_diffrn_measurement_device_type 'Bruker X8 APEX II'
_diffrn_measurement_method '\f and \w scans'
_diffrn_radiation_monochromator 'Double Bounce Multilayer Mirrors'
_diffrn_radiation_probe x-ray
_diffrn_radiation_type CuK\a
_diffrn_radiation_wavelength 1.54178
_diffrn_reflns_av_R_equivalents 0.0983
_diffrn_reflns_av_unetI/netI 0.0786
_diffrn_reflns_Laue_measured_fraction_full 0.998
_diffrn_reflns_Laue_measured_fraction_max 0.994
_diffrn_reflns_limit_h_max 11
_diffrn_reflns_limit_h_min -11
_diffrn_reflns_limit_k_max 19
_diffrn_reflns_limit_k_min -19
_diffrn_reflns_limit_l_max 35
_diffrn_reflns_limit_l_min -36
_diffrn_reflns_number 49098
_diffrn_reflns_point_group_measured_fraction_full 0.998
_diffrn_reflns_point_group_measured_fraction_max 0.994
_diffrn_reflns_theta_full 67.679
_diffrn_reflns_theta_max 68.495
_diffrn_reflns_theta_min 2.960
_diffrn_source 'Micro Focus Rotating Anode'
_diffrn_source_type 'Bruker Microstar FR-592'
_diffrn_standards_number 0
_exptl_absorpt_coefficient_mu 0.664
_exptl_absorpt_correction_T_max 0.7531
_exptl_absorpt_correction_T_min 0.6765
_exptl_absorpt_correction_type multi-scan
_exptl_absorpt_process_details
'SADABS-2016/2 (Bruker,2016/2) was used for absorption correction. wR2(int) was 0.1070 before and 0.0685 after correction. The Ratio of minimum to maximum transmission is 0.8983. The \l/2 correction factor is Not present.'
_exptl_crystal_colour colourless
_exptl_crystal_colour_primary colourless
_exptl_crystal_density_diffrn 1.235
_exptl_crystal_description needle
_exptl_crystal_F_000 1792
_exptl_crystal_size_max 0.26
_exptl_crystal_size_mid 0.06
_exptl_crystal_size_min 0.04
_refine_diff_density_max 0.466
_refine_diff_density_min -0.279
_refine_diff_density_rms 0.055
_refine_ls_extinction_method none
_refine_ls_goodness_of_fit_ref 1.082
_refine_ls_hydrogen_treatment constr
_refine_ls_matrix_type full
_refine_ls_number_parameters 565
_refine_ls_number_reflns 8289
_refine_ls_number_restraints 0
_refine_ls_restrained_S_all 1.082
_refine_ls_R_factor_all 0.1044
_refine_ls_R_factor_gt 0.0711
_refine_ls_shift/su_max 0.000
_refine_ls_shift/su_mean 0.000
_refine_ls_structure_factor_coef Fsqd
_refine_ls_weighting_details 'w=1/[\s^2^(Fo^2^)+(0.0632P)^2^+4.1906P] where P=(Fo^2^+2Fc^2^)/3'
_refine_ls_weighting_scheme calc
_refine_ls_wR_factor_gt 0.1761
_refine_ls_wR_factor_ref 0.1947
_reflns_Friedel_coverage 0.000
_reflns_number_gt 5701
_reflns_number_total 8289
_reflns_threshold_expression 'I > 2\s(I)'
_cod_data_source_file ja8b11942_si_002.cif
_cod_data_source_block engle124_0m_a
_cod_depositor_comments
;
The following automatic conversions were performed:

data item '_diffrn_radiation_probe' value 'X-ray' was changed to
'x-ray' in accordance with the
/home/saulius/struct/COD-crude-data/automatic-downloads/DataCite-retrospective/ACS/depositions/lib/dictionaries/cif_core.dic
dictionary named 'cif_core.dic' version 2.4.2 last updated on
2011-04-26.

Automatic conversion script
Id: cif_fix_values 6909 2019-04-08 15:41:33Z antanas 
;
_cod_database_code 4133633
_shelx_shelxl_version_number 2016/6
_shelx_space_group_comment
;
The symmetry employed for this shelxl refinement is uniquely defined
by the following loop, which should always be used as a source of
symmetry information in preference to the above space-group names.
They are only intended as comments.
;
_shelx_estimated_absorpt_t_max 0.974
_shelx_estimated_absorpt_t_min 0.846
_olex2_refinement_description
;
1. Fixed Uiso
 At 1.2 times of:
  All C(H) groups, All C(H,H) groups, All N(H) groups
 At 1.5 times of:
  All C(H,H,H) groups
2.a Ternary CH refined with riding coordinates:
 C8(H8), C8'(H8')
2.b Secondary CH2 refined with riding coordinates:
 C7(H7A,H7B), C16(H16A,H16B), C18(H18A,H18B), C7'(H7'A,H7'B), C16'(H16C,H16D),
 C18'(H18C,H18D)
2.c Aromatic/amide H refined with riding coordinates:
 N1(H1), C1(H1A), C2(H2), C3(H3), C4(H4), C5(H5), C10(H10), C11(H11), C13(H13),
  C14(H14), C20(H20), C21(H21), C23(H23), N1'(H1'), C1'(H1'A), C2'(H2'),
 C3'(H3'), C4'(H4'), C5'(H5'), C10'(H10'), C11'(H11'), C13'(H13'), C14'(H14'),
 C20'(H20'), C21'(H21'), C23'(H23')
2.d Idealised Me refined as rotating group:
 C15(H15A,H15B,H15C), C25(H25A,H25B,H25C), C26(H26A,H26B,H26C), C15'(H15D,H15E,
 H15F), C25'(H25D,H25E,H25F), C26'(H26D,H26E,H26F)
;
_olex2_submission_special_instructions 'No special instructions were received'

loop_
_space_group_symop_operation_xyz
'x, y, z'
'-x, y+1/2, -z+1/2'
'-x, -y, -z'
'x, -y-1/2, z-1/2'

loop_
_atom_site_label
_atom_site_type_symbol
_atom_site_fract_x
_atom_site_fract_y
_atom_site_fract_z
_atom_site_U_iso_or_equiv
_atom_site_adp_type
_atom_site_occupancy
_atom_site_site_symmetry_order
_atom_site_calc_flag
_atom_site_refinement_flags_posn
O1 O 0.5600(3) 0.62203(16) 0.74770(8) 0.0488(6) Uani 1 1 d .
O2 O 0.5505(2) 0.64579(14) 0.53540(8) 0.0406(5) Uani 1 1 d .
O3 O 0.5477(3) 0.94919(15) 0.70719(8) 0.0482(6) Uani 1 1 d .
O4 O 0.4298(2) 0.96284(13) 0.54893(8) 0.0410(5) Uani 1 1 d .
N1 N 0.3390(3) 0.70955(16) 0.53961(9) 0.0351(6) Uani 1 1 d .
H1 H 0.247456 0.702286 0.541259 0.042 Uiso 1 1 calc R
C1 C 0.5244(4) 0.2974(2) 0.58002(12) 0.0416(8) Uani 1 1 d .
H1A H 0.548349 0.309885 0.551077 0.050 Uiso 1 1 calc R
C2 C 0.5962(4) 0.2334(2) 0.60482(13) 0.0478(9) Uani 1 1 d .
H2 H 0.669231 0.202946 0.593040 0.057 Uiso 1 1 calc R
C3 C 0.5605(4) 0.2144(2) 0.64666(13) 0.0481(9) Uani 1 1 d .
H3 H 0.607170 0.169786 0.663520 0.058 Uiso 1 1 calc R
C4 C 0.4565(4) 0.2606(2) 0.66397(13) 0.0500(9) Uani 1 1 d .
H4 H 0.432459 0.248237 0.692922 0.060 Uiso 1 1 calc R
C5 C 0.3873(4) 0.3251(2) 0.63896(12) 0.0440(8) Uani 1 1 d .
H5 H 0.317352 0.357148 0.651353 0.053 Uiso 1 1 calc R
C6 C 0.4179(4) 0.34361(19) 0.59680(11) 0.0373(7) Uani 1 1 d .
C7 C 0.3424(4) 0.41321(19) 0.56966(11) 0.0374(7) Uani 1 1 d .
H7A H 0.250945 0.424881 0.581199 0.045 Uiso 1 1 calc R
H7B H 0.319793 0.394379 0.538224 0.045 Uiso 1 1 calc R
C8 C 0.4298(3) 0.49516(19) 0.57056(11) 0.0356(7) Uani 1 1 d .
H8 H 0.521378 0.482604 0.558593 0.043 Uiso 1 1 calc R
C9 C 0.4661(3) 0.52935(18) 0.61772(11) 0.0331(7) Uani 1 1 d .
C10 C 0.3631(3) 0.56492(18) 0.64080(10) 0.0339(7) Uani 1 1 d .
H10 H 0.267076 0.568098 0.626842 0.041 Uiso 1 1 calc R
C11 C 0.3976(3) 0.59570(19) 0.68360(11) 0.0347(7) Uani 1 1 d .
H11 H 0.325362 0.619934 0.698651 0.042 Uiso 1 1 calc R
C12 C 0.5367(4) 0.5917(2) 0.70495(11) 0.0392(7) Uani 1 1 d .
C13 C 0.6399(4) 0.5557(2) 0.68246(12) 0.0449(8) Uani 1 1 d .
H13 H 0.735438 0.551771 0.696692 0.054 Uiso 1 1 calc R
C14 C 0.6050(3) 0.5255(2) 0.63943(12) 0.0411(7) Uani 1 1 d .
H14 H 0.677608 0.501645 0.624375 0.049 Uiso 1 1 calc R
C15 C 0.6913(4) 0.5985(3) 0.77384(13) 0.0585(10) Uani 1 1 d .
H15A H 0.770766 0.627506 0.762549 0.088 Uiso 1 1 calc GR
H15B H 0.704676 0.537962 0.771690 0.088 Uiso 1 1 calc GR
H15C H 0.688461 0.614011 0.805195 0.088 Uiso 1 1 calc GR
C16 C 0.3466(3) 0.55884(19) 0.53914(11) 0.0337(7) Uani 1 1 d .
H16A H 0.332088 0.535650 0.508409 0.040 Uiso 1 1 calc R
H16B H 0.251429 0.567591 0.548747 0.040 Uiso 1 1 calc R
C17 C 0.4215(3) 0.64197(19) 0.53843(10) 0.0335(7) Uani 1 1 d .
C18 C 0.3929(4) 0.7944(2) 0.53830(11) 0.0386(7) Uani 1 1 d .
H18A H 0.318991 0.829947 0.521277 0.046 Uiso 1 1 calc R
H18B H 0.477540 0.794508 0.522047 0.046 Uiso 1 1 calc R
C19 C 0.4341(3) 0.83236(19) 0.58422(11) 0.0352(7) Uani 1 1 d .
C20 C 0.4553(3) 0.7853(2) 0.62278(11) 0.0385(7) Uani 1 1 d .
H20 H 0.444126 0.726354 0.620630 0.046 Uiso 1 1 calc R
C21 C 0.4926(4) 0.8211(2) 0.66486(11) 0.0392(7) Uani 1 1 d .
H21 H 0.506491 0.786992 0.690899 0.047 Uiso 1 1 calc R
C22 C 0.5092(3) 0.9064(2) 0.66818(11) 0.0375(7) Uani 1 1 d .
C23 C 0.4882(3) 0.95627(19) 0.62976(11) 0.0379(7) Uani 1 1 d .
H23 H 0.498785 1.015234 0.632119 0.046 Uiso 1 1 calc R
C24 C 0.4517(3) 0.91925(19) 0.58817(11) 0.0356(7) Uani 1 1 d .
C25 C 0.5685(4) 0.9017(2) 0.74742(12) 0.0499(9) Uani 1 1 d .
H25A H 0.642554 0.859459 0.745311 0.075 Uiso 1 1 calc GR
H25B H 0.478974 0.873902 0.751898 0.075 Uiso 1 1 calc GR
H25C H 0.598320 0.938848 0.772782 0.075 Uiso 1 1 calc GR
C26 C 0.4486(4) 1.0513(2) 0.55126(13) 0.0487(9) Uani 1 1 d .
H26A H 0.432769 1.074925 0.520996 0.073 Uiso 1 1 calc GR
H26B H 0.545896 1.064209 0.565026 0.073 Uiso 1 1 calc GR
H26C H 0.379979 1.075597 0.569374 0.073 Uiso 1 1 calc GR
O1' O 0.0392(3) 0.77475(16) 0.74801(8) 0.0482(6) Uani 1 1 d .
O2' O 0.0497(2) 0.74198(14) 0.53807(8) 0.0421(5) Uani 1 1 d .
O3' O 0.0744(3) 0.45278(14) 0.71723(8) 0.0435(5) Uani 1 1 d .
O4' O -0.0625(2) 0.42326(12) 0.56063(8) 0.0378(5) Uani 1 1 d .
N1' N -0.1550(3) 0.67225(15) 0.54346(9) 0.0340(6) Uani 1 1 d .
H1' H -0.247082 0.677007 0.544942 0.041 Uiso 1 1 calc R
C1' C -0.1202(4) 1.0669(2) 0.63007(12) 0.0470(9) Uani 1 1 d .
H1'A H -0.195465 1.038951 0.642051 0.056 Uiso 1 1 calc R
C2' C -0.0482(4) 1.1302(2) 0.65440(13) 0.0511(9) Uani 1 1 d .
H2' H -0.075850 1.146257 0.682398 0.061 Uiso 1 1 calc R
C3' C 0.0639(4) 1.1704(2) 0.63829(13) 0.0484(9) Uani 1 1 d .
H3' H 0.113574 1.214104 0.655069 0.058 Uiso 1 1 calc R
C4' C 0.1028(4) 1.1467(2) 0.59794(16) 0.0585(11) Uani 1 1 d .
H4' H 0.180976 1.173358 0.586869 0.070 Uiso 1 1 calc R
C5' C 0.0279(5) 1.0836(2) 0.57300(15) 0.0579(11) Uani 1 1 d .
H5' H 0.054546 1.067985 0.544813 0.070 Uiso 1 1 calc R
C6' C -0.0864(4) 1.0430(2) 0.58920(12) 0.0441(8) Uani 1 1 d .
C7' C -0.1643(4) 0.9722(2) 0.56352(12) 0.0450(8) Uani 1 1 d .
H7'A H -0.184179 0.987983 0.531533 0.054 Uiso 1 1 calc R
H7'B H -0.257074 0.963437 0.574787 0.054 Uiso 1 1 calc R
C8' C -0.0795(4) 0.88955(19) 0.56756(12) 0.0412(8) Uani 1 1 d .
H8' H 0.013727 0.899395 0.556036 0.049 Uiso 1 1 calc R
C9' C -0.0480(4) 0.86062(18) 0.61597(12) 0.0389(7) Uani 1 1 d .
C10' C 0.0882(4) 0.8654(2) 0.63859(12) 0.0425(8) Uani 1 1 d .
H10' H 0.161911 0.888067 0.623603 0.051 Uiso 1 1 calc R
C11' C 0.1215(4) 0.8383(2) 0.68244(12) 0.0440(8) Uani 1 1 d .
H11' H 0.216570 0.843216 0.697012 0.053 Uiso 1 1 calc R
C12' C 0.0168(4) 0.8043(2) 0.70504(11) 0.0390(7) Uani 1 1 d .
C13' C -0.1219(4) 0.7983(2) 0.68305(12) 0.0408(7) Uani 1 1 d .
H13' H -0.195170 0.774910 0.697975 0.049 Uiso 1 1 calc R
C14' C -0.1531(4) 0.82666(19) 0.63934(12) 0.0405(8) Uani 1 1 d .
H14' H -0.248391 0.822894 0.624874 0.049 Uiso 1 1 calc R
C15' C 0.1706(4) 0.7984(3) 0.77407(13) 0.0551(9) Uani 1 1 d .
H15D H 0.250206 0.770487 0.762278 0.083 Uiso 1 1 calc GR
H15E H 0.168853 0.781664 0.805301 0.083 Uiso 1 1 calc GR
H15F H 0.182664 0.859102 0.772485 0.083 Uiso 1 1 calc GR
C16' C -0.1619(4) 0.82259(19) 0.53789(11) 0.0389(7) Uani 1 1 d .
H16C H -0.256130 0.813118 0.548061 0.047 Uiso 1 1 calc R
H16D H -0.178203 0.842513 0.506515 0.047 Uiso 1 1 calc R
C17' C -0.0796(3) 0.74161(19) 0.54011(11) 0.0356(7) Uani 1 1 d .
C18' C -0.0934(4) 0.58927(18) 0.54480(11) 0.0370(7) Uani 1 1 d .
H18C H -0.009394 0.589865 0.528273 0.044 Uiso 1 1 calc R
H18D H -0.164195 0.550036 0.529207 0.044 Uiso 1 1 calc R
C19' C -0.0476(3) 0.55742(18) 0.59172(11) 0.0324(6) Uani 1 1 d .
C20' C -0.0224(3) 0.60875(18) 0.62880(11) 0.0326(6) Uani 1 1 d .
H20' H -0.032203 0.667499 0.624863 0.039 Uiso 1 1 calc R
C21' C 0.0168(3) 0.57735(18) 0.67166(11) 0.0336(7) Uani 1 1 d .
H21' H 0.031632 0.613963 0.696677 0.040 Uiso 1 1 calc R
C22' C 0.0340(3) 0.49210(19) 0.67732(11) 0.0349(7) Uani 1 1 d .
C23' C 0.0074(3) 0.43843(18) 0.64066(11) 0.0348(7) Uani 1 1 d .
H23' H 0.017342 0.379724 0.644766 0.042 Uiso 1 1 calc R
C24' C -0.0332(3) 0.47068(18) 0.59843(11) 0.0330(7) Uani 1 1 d .
C25' C 0.0938(4) 0.5028(2) 0.75658(11) 0.0446(8) Uani 1 1 d .
H25D H 0.169812 0.543657 0.754309 0.067 Uiso 1 1 calc GR
H25E H 0.120266 0.466969 0.782746 0.067 Uiso 1 1 calc GR
H25F H 0.004719 0.532204 0.759805 0.067 Uiso 1 1 calc GR
C26' C -0.0520(4) 0.33470(19) 0.56619(12) 0.0443(8) Uani 1 1 d .
H26D H -0.081003 0.307245 0.537346 0.067 Uiso 1 1 calc GR
H26E H -0.114643 0.316515 0.587834 0.067 Uiso 1 1 calc GR
H26F H 0.046872 0.319559 0.577193 0.067 Uiso 1 1 calc GR

loop_
_atom_site_aniso_label
_atom_site_aniso_U_11
_atom_site_aniso_U_22
_atom_site_aniso_U_33
_atom_site_aniso_U_23
_atom_site_aniso_U_13
_atom_site_aniso_U_12
O1 0.0485(14) 0.0531(14) 0.0433(13) -0.0107(11) -0.0003(11) -0.0002(11)
O2 0.0299(12) 0.0419(12) 0.0498(13) 0.0052(10) 0.0046(9) -0.0047(9)
O3 0.0595(16) 0.0368(12) 0.0475(14) -0.0077(11) 0.0036(11) -0.0006(11)
O4 0.0476(13) 0.0274(11) 0.0478(13) 0.0041(9) 0.0058(10) -0.0027(9)
N1 0.0316(13) 0.0300(13) 0.0431(15) 0.0008(11) 0.0025(11) -0.0063(10)
C1 0.0493(19) 0.0315(16) 0.0435(19) -0.0042(14) 0.0042(15) -0.0020(14)
C2 0.054(2) 0.0277(16) 0.059(2) -0.0050(15) -0.0015(17) 0.0014(15)
C3 0.057(2) 0.0282(16) 0.054(2) 0.0027(15) -0.0129(17) -0.0047(15)
C4 0.064(2) 0.0411(19) 0.044(2) 0.0008(16) -0.0001(17) -0.0062(17)
C5 0.0467(19) 0.0381(18) 0.047(2) -0.0070(15) 0.0041(15) -0.0044(15)
C6 0.0418(18) 0.0264(15) 0.0428(18) -0.0066(13) 0.0019(14) -0.0045(13)
C7 0.0384(17) 0.0335(16) 0.0398(17) -0.0035(13) 0.0027(13) -0.0030(13)
C8 0.0334(16) 0.0309(15) 0.0427(18) -0.0011(13) 0.0063(13) 0.0005(12)
C9 0.0324(16) 0.0237(14) 0.0429(17) 0.0006(12) 0.0040(13) -0.0026(12)
C10 0.0320(16) 0.0289(15) 0.0400(17) 0.0050(13) 0.0020(13) -0.0024(12)
C11 0.0348(16) 0.0305(15) 0.0403(17) 0.0021(13) 0.0105(13) -0.0012(12)
C12 0.0408(18) 0.0348(16) 0.0415(18) -0.0043(14) 0.0038(14) -0.0080(13)
C13 0.0305(17) 0.054(2) 0.049(2) -0.0073(17) 0.0000(14) -0.0034(15)
C14 0.0302(16) 0.0431(18) 0.051(2) -0.0069(15) 0.0076(14) -0.0002(13)
C15 0.052(2) 0.071(3) 0.048(2) -0.0151(19) -0.0082(17) -0.002(2)
C16 0.0313(15) 0.0312(15) 0.0385(16) -0.0017(13) 0.0038(12) -0.0035(12)
C17 0.0333(17) 0.0332(16) 0.0325(16) 0.0016(12) -0.0011(12) -0.0014(13)
C18 0.0375(17) 0.0321(16) 0.0455(19) 0.0029(14) 0.0033(14) -0.0018(13)
C19 0.0286(15) 0.0313(15) 0.0459(18) 0.0011(13) 0.0058(13) -0.0033(12)
C20 0.0411(17) 0.0272(15) 0.0475(19) 0.0014(13) 0.0072(14) -0.0039(13)
C21 0.0414(18) 0.0341(16) 0.0419(18) 0.0046(14) 0.0049(14) -0.0041(13)
C22 0.0325(16) 0.0347(16) 0.0455(18) -0.0058(14) 0.0056(13) -0.0004(13)
C23 0.0346(16) 0.0264(15) 0.053(2) -0.0024(14) 0.0076(14) 0.0002(12)
C24 0.0298(15) 0.0330(16) 0.0449(18) 0.0015(13) 0.0079(13) 0.0009(12)
C25 0.060(2) 0.046(2) 0.044(2) -0.0088(16) 0.0061(17) -0.0003(17)
C26 0.061(2) 0.0255(16) 0.060(2) 0.0061(15) 0.0083(18) 0.0035(15)
O1' 0.0503(14) 0.0492(14) 0.0445(14) 0.0065(11) 0.0041(11) 0.0015(11)
O2' 0.0346(13) 0.0372(12) 0.0544(14) -0.0050(10) 0.0058(10) -0.0046(9)
O3' 0.0567(14) 0.0309(11) 0.0425(13) 0.0015(10) 0.0051(11) 0.0028(10)
O4' 0.0455(13) 0.0226(10) 0.0447(13) -0.0043(9) 0.0032(10) 0.0013(9)
N1' 0.0264(12) 0.0287(13) 0.0457(15) 0.0015(11) 0.0005(10) -0.0008(10)
C1' 0.055(2) 0.0333(17) 0.051(2) 0.0116(15) 0.0009(17) 0.0035(15)
C2' 0.067(2) 0.0362(18) 0.048(2) 0.0052(16) 0.0021(18) 0.0079(17)
C3' 0.057(2) 0.0256(15) 0.057(2) 0.0014(15) -0.0099(18) 0.0060(15)
C4' 0.058(2) 0.0249(17) 0.096(3) 0.0030(18) 0.024(2) -0.0008(15)
C5' 0.081(3) 0.0260(17) 0.073(3) -0.0019(17) 0.032(2) -0.0018(17)
C6' 0.051(2) 0.0287(16) 0.053(2) 0.0092(15) 0.0060(16) 0.0041(14)
C7' 0.051(2) 0.0334(17) 0.051(2) 0.0061(15) 0.0071(16) 0.0067(15)
C8' 0.0422(18) 0.0289(16) 0.053(2) 0.0027(14) 0.0066(15) 0.0037(13)
C9' 0.0447(19) 0.0225(14) 0.0492(19) -0.0008(13) 0.0051(15) 0.0069(13)
C10' 0.0409(18) 0.0368(17) 0.050(2) 0.0043(15) 0.0071(15) 0.0070(14)
C11' 0.0415(18) 0.0402(18) 0.049(2) 0.0032(15) 0.0015(15) 0.0065(14)
C12' 0.0415(18) 0.0315(16) 0.0436(19) -0.0009(13) 0.0038(14) 0.0103(13)
C13' 0.0415(18) 0.0329(16) 0.049(2) -0.0065(14) 0.0094(15) 0.0031(13)
C14' 0.0390(17) 0.0288(15) 0.051(2) -0.0072(14) -0.0028(14) 0.0091(13)
C15' 0.052(2) 0.061(2) 0.049(2) 0.0078(18) -0.0022(17) 0.0033(19)
C16' 0.0442(18) 0.0298(16) 0.0416(18) 0.0037(13) 0.0010(14) 0.0023(13)
C17' 0.0385(18) 0.0306(15) 0.0364(16) -0.0004(13) -0.0005(13) -0.0005(13)
C18' 0.0410(17) 0.0258(14) 0.0424(18) -0.0025(13) -0.0013(14) -0.0012(13)
C19' 0.0280(15) 0.0233(14) 0.0461(18) -0.0010(12) 0.0057(13) 0.0001(11)
C20' 0.0311(15) 0.0207(13) 0.0458(18) -0.0003(12) 0.0046(13) 0.0009(11)
C21' 0.0315(15) 0.0288(15) 0.0408(17) -0.0067(12) 0.0055(13) -0.0015(12)
C22' 0.0325(16) 0.0312(15) 0.0414(17) 0.0016(13) 0.0067(13) 0.0015(12)
C23' 0.0341(16) 0.0243(14) 0.0464(18) -0.0002(13) 0.0070(13) 0.0009(12)
C24' 0.0305(15) 0.0260(14) 0.0434(17) -0.0041(13) 0.0083(13) -0.0018(12)
C25' 0.056(2) 0.0384(18) 0.0390(18) -0.0008(14) 0.0053(15) 0.0014(15)
C26' 0.057(2) 0.0259(15) 0.049(2) -0.0058(14) 0.0047(16) -0.0029(14)

loop_
_atom_type_symbol
_atom_type_description
_atom_type_scat_dispersion_real
_atom_type_scat_dispersion_imag
_atom_type_scat_source
C C 0.0181 0.0091 'International Tables Vol C Tables 4.2.6.8 and 6.1.1.4'
H H 0.0000 0.0000 'International Tables Vol C Tables 4.2.6.8 and 6.1.1.4'
N N 0.0311 0.0180 'International Tables Vol C Tables 4.2.6.8 and 6.1.1.4'
O O 0.0492 0.0322 'International Tables Vol C Tables 4.2.6.8 and 6.1.1.4'

loop_
_geom_angle_atom_site_label_1
_geom_angle_atom_site_label_2
_geom_angle_atom_site_label_3
_geom_angle
C12 O1 C15 116.5(3)
C22 O3 C25 117.1(3)
C24 O4 C26 117.4(3)
C17 N1 H1 118.4
C17 N1 C18 123.2(3)
C18 N1 H1 118.4
C2 C1 H1A 119.3
C2 C1 C6 121.3(3)
C6 C1 H1A 119.3
C1 C2 H2 120.3
C3 C2 C1 119.5(4)
C3 C2 H2 120.3
C2 C3 H3 120.1
C2 C3 C4 119.7(3)
C4 C3 H3 120.1
C3 C4 H4 120.0
C3 C4 C5 119.9(4)
C5 C4 H4 120.0
C4 C5 H5 119.3
C6 C5 C4 121.4(3)
C6 C5 H5 119.3
C1 C6 C7 120.6(3)
C5 C6 C1 118.0(3)
C5 C6 C7 121.4(3)
C6 C7 H7A 108.8
C6 C7 H7B 108.8
C6 C7 C8 113.8(3)
H7A C7 H7B 107.7
C8 C7 H7A 108.8
C8 C7 H7B 108.8
C7 C8 H8 108.0
C9 C8 C7 112.1(3)
C9 C8 H8 108.0
C9 C8 C16 111.9(3)
C16 C8 C7 108.8(3)
C16 C8 H8 108.0
C10 C9 C8 121.9(3)
C10 C9 C14 117.6(3)
C14 C9 C8 120.6(3)
C9 C10 H10 119.4
C11 C10 C9 121.2(3)
C11 C10 H10 119.4
C10 C11 H11 119.6
C10 C11 C12 120.8(3)
C12 C11 H11 119.6
O1 C12 C11 116.5(3)
O1 C12 C13 124.9(3)
C13 C12 C11 118.5(3)
C12 C13 H13 119.7
C14 C13 C12 120.5(3)
C14 C13 H13 119.7
C9 C14 H14 119.3
C13 C14 C9 121.4(3)
C13 C14 H14 119.3
O1 C15 H15A 109.5
O1 C15 H15B 109.5
O1 C15 H15C 109.5
H15A C15 H15B 109.5
H15A C15 H15C 109.5
H15B C15 H15C 109.5
C8 C16 H16A 109.0
C8 C16 H16B 109.0
H16A C16 H16B 107.8
C17 C16 C8 113.0(3)
C17 C16 H16A 109.0
C17 C16 H16B 109.0
O2 C17 N1 123.2(3)
O2 C17 C16 120.9(3)
N1 C17 C16 115.9(3)
N1 C18 H18A 108.9
N1 C18 H18B 108.9
N1 C18 C19 113.5(3)
H18A C18 H18B 107.7
C19 C18 H18A 108.9
C19 C18 H18B 108.9
C20 C19 C18 122.9(3)
C20 C19 C24 117.9(3)
C24 C19 C18 119.2(3)
C19 C20 H20 118.8
C19 C20 C21 122.3(3)
C21 C20 H20 118.8
C20 C21 H21 120.5
C22 C21 C20 119.1(3)
C22 C21 H21 120.5
O3 C22 C21 125.0(3)
O3 C22 C23 114.8(3)
C21 C22 C23 120.2(3)
C22 C23 H23 120.2
C24 C23 C22 119.7(3)
C24 C23 H23 120.2
O4 C24 C19 115.4(3)
O4 C24 C23 123.8(3)
C23 C24 C19 120.8(3)
O3 C25 H25A 109.5
O3 C25 H25B 109.5
O3 C25 H25C 109.5
H25A C25 H25B 109.5
H25A C25 H25C 109.5
H25B C25 H25C 109.5
O4 C26 H26A 109.5
O4 C26 H26B 109.5
O4 C26 H26C 109.5
H26A C26 H26B 109.5
H26A C26 H26C 109.5
H26B C26 H26C 109.5
C12' O1' C15' 116.4(3)
C22' O3' C25' 117.7(3)
C24' O4' C26' 116.7(3)
C17' N1' H1' 118.3
C17' N1' C18' 123.3(3)
C18' N1' H1' 118.3
C2' C1' H1'A 119.1
C6' C1' H1'A 119.1
C6' C1' C2' 121.9(4)
C1' C2' H2' 119.9
C1' C2' C3' 120.3(4)
C3' C2' H2' 119.9
C2' C3' H3' 120.3
C4' C3' C2' 119.4(3)
C4' C3' H3' 120.3
C3' C4' H4' 119.9
C3' C4' C5' 120.2(4)
C5' C4' H4' 119.9
C4' C5' H5' 119.7
C4' C5' C6' 120.5(4)
C6' C5' H5' 119.7
C1' C6' C5' 117.8(4)
C1' C6' C7' 121.1(3)
C5' C6' C7' 121.1(3)
C6' C7' H7'A 109.0
C6' C7' H7'B 109.0
C6' C7' C8' 112.9(3)
H7'A C7' H7'B 107.8
C8' C7' H7'A 109.0
C8' C7' H7'B 109.0
C7' C8' H8' 108.0
C9' C8' C7' 111.8(3)
C9' C8' H8' 108.0
C9' C8' C16' 111.4(3)
C16' C8' C7' 109.4(3)
C16' C8' H8' 108.0
C10' C9' C8' 120.7(3)
C10' C9' C14' 116.8(3)
C14' C9' C8' 122.5(3)
C9' C10' H10' 118.8
C9' C10' C11' 122.4(3)
C11' C10' H10' 118.8
C10' C11' H11' 119.9
C12' C11' C10' 120.2(3)
C12' C11' H11' 119.9
O1' C12' C11' 124.7(3)
O1' C12' C13' 116.5(3)
C11' C12' C13' 118.8(3)
C12' C13' H13' 120.0
C14' C13' C12' 120.0(3)
C14' C13' H13' 120.0
C9' C14' H14' 119.1
C13' C14' C9' 121.8(3)
C13' C14' H14' 119.1
O1' C15' H15D 109.5
O1' C15' H15E 109.5
O1' C15' H15F 109.5
H15D C15' H15E 109.5
H15D C15' H15F 109.5
H15E C15' H15F 109.5
C8' C16' H16C 109.5
C8' C16' H16D 109.5
H16C C16' H16D 108.1
C17' C16' C8' 110.6(3)
C17' C16' H16C 109.5
C17' C16' H16D 109.5
O2' C17' N1' 123.6(3)
O2' C17' C16' 120.2(3)
N1' C17' C16' 116.2(3)
N1' C18' H18C 108.9
N1' C18' H18D 108.9
N1' C18' C19' 113.6(3)
H18C C18' H18D 107.7
C19' C18' H18C 108.9
C19' C18' H18D 108.9
C20' C19' C18' 123.6(3)
C20' C19' C24' 117.8(3)
C24' C19' C18' 118.5(3)
C19' C20' H20' 118.9
C19' C20' C21' 122.2(3)
C21' C20' H20' 118.9
C20' C21' H21' 120.5
C22' C21' C20' 119.0(3)
C22' C21' H21' 120.5
O3' C22' C21' 125.3(3)
O3' C22' C23' 114.5(3)
C21' C22' C23' 120.2(3)
C22' C23' H23' 120.0
C24' C23' C22' 120.0(3)
C24' C23' H23' 120.0
O4' C24' C19' 115.0(3)
O4' C24' C23' 124.2(3)
C23' C24' C19' 120.8(3)
O3' C25' H25D 109.5
O3' C25' H25E 109.5
O3' C25' H25F 109.5
H25D C25' H25E 109.5
H25D C25' H25F 109.5
H25E C25' H25F 109.5
O4' C26' H26D 109.5
O4' C26' H26E 109.5
O4' C26' H26F 109.5
H26D C26' H26E 109.5
H26D C26' H26F 109.5
H26E C26' H26F 109.5

loop_
_geom_bond_atom_site_label_1
_geom_bond_atom_site_label_2
_geom_bond_distance
O1 C12 1.367(4)
O1 C15 1.430(5)
O2 C17 1.235(4)
O3 C22 1.368(4)
O3 C25 1.422(4)
O4 C24 1.365(4)
O4 C26 1.427(4)
N1 H1 0.8800
N1 C17 1.336(4)
N1 C18 1.453(4)
C1 H1A 0.9500
C1 C2 1.391(5)
C1 C6 1.395(5)
C2 H2 0.9500
C2 C3 1.380(6)
C3 H3 0.9500
C3 C4 1.385(6)
C4 H4 0.9500
C4 C5 1.390(5)
C5 H5 0.9500
C5 C6 1.371(5)
C6 C7 1.505(5)
C7 H7A 0.9900
C7 H7B 0.9900
C7 C8 1.547(4)
C8 H8 1.0000
C8 C9 1.519(4)
C8 C16 1.535(4)
C9 C10 1.389(4)
C9 C14 1.390(5)
C10 H10 0.9500
C10 C11 1.379(5)
C11 H11 0.9500
C11 C12 1.387(5)
C12 C13 1.382(5)
C13 H13 0.9500
C13 C14 1.382(5)
C14 H14 0.9500
C15 H15A 0.9800
C15 H15B 0.9800
C15 H15C 0.9800
C16 H16A 0.9900
C16 H16B 0.9900
C16 C17 1.507(4)
C18 H18A 0.9900
C18 H18B 0.9900
C18 C19 1.514(5)
C19 C20 1.376(5)
C19 C24 1.403(4)
C20 H20 0.9500
C20 C21 1.393(5)
C21 H21 0.9500
C21 C22 1.375(5)
C22 C23 1.398(5)
C23 H23 0.9500
C23 C24 1.388(5)
C25 H25A 0.9800
C25 H25B 0.9800
C25 H25C 0.9800
C26 H26A 0.9800
C26 H26B 0.9800
C26 H26C 0.9800
O1' C12' 1.368(4)
O1' C15' 1.430(5)
O2' C17' 1.231(4)
O3' C22' 1.366(4)
O3' C25' 1.422(4)
O4' C24' 1.366(4)
O4' C26' 1.428(4)
N1' H1' 0.8800
N1' C17' 1.329(4)
N1' C18' 1.448(4)
C1' H1'A 0.9500
C1' C2' 1.376(5)
C1' C6' 1.366(5)
C2' H2' 0.9500
C2' C3' 1.380(6)
C3' H3' 0.9500
C3' C4' 1.368(6)
C4' H4' 0.9500
C4' C5' 1.395(6)
C5' H5' 0.9500
C5' C6' 1.400(5)
C6' C7' 1.508(5)
C7' H7'A 0.9900
C7' H7'B 0.9900
C7' C8' 1.543(4)
C8' H8' 1.0000
C8' C9' 1.521(5)
C8' C16' 1.540(5)
C9' C10' 1.378(5)
C9' C14' 1.399(5)
C10' H10' 0.9500
C10' C11' 1.386(5)
C11' H11' 0.9500
C11' C12' 1.383(5)
C12' C13' 1.393(5)
C13' H13' 0.9500
C13' C14' 1.387(5)
C14' H14' 0.9500
C15' H15D 0.9800
C15' H15E 0.9800
C15' H15F 0.9800
C16' H16C 0.9900
C16' H16D 0.9900
C16' C17' 1.507(4)
C18' H18C 0.9900
C18' H18D 0.9900
C18' C19' 1.511(4)
C19' C20' 1.381(4)
C19' C24' 1.406(4)
C20' H20' 0.9500
C20' C21' 1.390(4)
C21' H21' 0.9500
C21' C22' 1.381(4)
C22' C23' 1.395(4)
C23' H23' 0.9500
C23' C24' 1.380(5)
C25' H25D 0.9800
C25' H25E 0.9800
C25' H25F 0.9800
C26' H26D 0.9800
C26' H26E 0.9800
C26' H26F 0.9800
